data_7007369
loop_
_publ_author_name
'Adams, Christopher J.'
'Crawford, Paul C.'
'Guy Orpen, A.'
'Podesta, Thomas J.'

_publ_section_title
;
 Cation and anion diversity in [M(dithiooxalate)2]2- salts: structure
 robustness in crystal synthesis.
;
_journal_issue 34
_journal_name_full 'Dalton transactions (Cambridge, England : 2003)'
_journal_page_first 4078
_journal_page_last 4092
_journal_paper_doi 10.1039/b604319d
_journal_year 2006
_chemical_formula_sum 'C18 H28 N2 Ni O8 S4'
_chemical_formula_weight 587.37
_chemical_name_systematic
;
?
;
_space_group_IT_number 14
_symmetry_cell_setting monoclinic
_symmetry_space_group_name_Hall '-P 2ybc'
_symmetry_space_group_name_H-M 'P 1 21/c 1'
_atom_sites_solution_hydrogens geom
_atom_sites_solution_primary direct
_atom_sites_solution_secondary difmap
_audit_creation_method SHELXL-97
_cell_angle_alpha 90.00
_cell_angle_beta 110.4140(10)
_cell_angle_gamma 90.00
_cell_formula_units_Z 4
_cell_length_a 13.0682(8)
_cell_length_b 17.8121(10)
_cell_length_c 11.5482(7)
_cell_measurement_reflns_used 205
_cell_measurement_temperature 173(2)
_cell_measurement_theta_max 27.49
_cell_measurement_theta_min 2.331
_cell_volume 2519.3(3)
_computing_cell_refinement 'Bruker SMART'
_computing_data_collection 'Bruker SMART'
_computing_data_reduction 'Bruker SAINT'
_computing_molecular_graphics 'Bruker SHELXTL'
_computing_publication_material 'Bruker SHELXTL'
_computing_structure_refinement 'SHELXL-97 (Sheldrick, 1997)'
_computing_structure_solution 'SHELXS-97 (Sheldrick, 1990)'
_diffrn_ambient_temperature 173(2)
_diffrn_measured_fraction_theta_full 0.997
_diffrn_measured_fraction_theta_max 0.997
_diffrn_measurement_device_type 'CCD area detector'
_diffrn_measurement_method 'phi and omega scans'
_diffrn_radiation_monochromator graphite
_diffrn_radiation_source 'fine-focus sealed tube'
_diffrn_radiation_type MoK\a
_diffrn_radiation_wavelength 0.71073
_diffrn_reflns_av_R_equivalents 0.0384
_diffrn_reflns_av_sigmaI/netI 0.0511
_diffrn_reflns_limit_h_max 9
_diffrn_reflns_limit_h_min -16
_diffrn_reflns_limit_k_max 22
_diffrn_reflns_limit_k_min -20
_diffrn_reflns_limit_l_max 14
_diffrn_reflns_limit_l_min -15
_diffrn_reflns_number 15912
_diffrn_reflns_theta_full 27.49
_diffrn_reflns_theta_max 27.49
_diffrn_reflns_theta_min 1.66
_exptl_absorpt_coefficient_mu 1.147
_exptl_absorpt_correction_T_max 0.862083
_exptl_absorpt_correction_T_min 0.563849
_exptl_absorpt_correction_type multi-scan
_exptl_crystal_colour purple
_exptl_crystal_density_diffrn 1.549
_exptl_crystal_density_method 'not measured'
_exptl_crystal_description block
_exptl_crystal_F_000 1224
_exptl_crystal_size_max 0.15
_exptl_crystal_size_mid 0.15
_exptl_crystal_size_min 0.15
_refine_diff_density_max 0.429
_refine_diff_density_min -0.254
_refine_diff_density_rms 0.062
_refine_ls_extinction_method none
_refine_ls_goodness_of_fit_ref 0.958
_refine_ls_hydrogen_treatment mixed
_refine_ls_matrix_type full
_refine_ls_number_parameters 314
_refine_ls_number_reflns 5763
_refine_ls_number_restraints 0
_refine_ls_restrained_S_all 0.958
_refine_ls_R_factor_all 0.0630
_refine_ls_R_factor_gt 0.0326
_refine_ls_shift/su_max 0.001
_refine_ls_shift/su_mean 0.000
_refine_ls_structure_factor_coef Fsqd
_refine_ls_weighting_details 'calc w=1/[\s^2^(Fo^2^)+(0.0333P)^2^+0.0000P] where P=(Fo^2^+2Fc^2^)/3'
_refine_ls_weighting_scheme calc
_refine_ls_wR_factor_gt 0.0687
_refine_ls_wR_factor_ref 0.0762
_reflns_number_gt 3900
_reflns_number_total 5763
_reflns_threshold_expression >2sigma(I)
_cod_data_source_file b604319d.txt
_cod_data_source_block 5heston
_cod_depositor_comments
;
The following automatic conversions were performed:
'_symmetry_cell_setting' value 'Monoclinic' changed to 'monoclinic'
according to '/home/saulius/struct/CIF-dictionaries/cif_core.dic'
dictionary named 'cif_core.dic' version 2.4.1 from 2010-06-29.

Automatic conversion script
Id: cif_fix_enum 1527 2010-12-29 10:47:43Z saulius 
;
_cod_original_sg_symbol_H-M P2(1)/c
_cod_database_code 7007369

loop_
_symmetry_equiv_pos_as_xyz
'x, y, z'
'-x, y+1/2, -z+1/2'
'-x, -y, -z'
'x, -y-1/2, z-1/2'

loop_
_atom_site_label
_atom_site_type_symbol
_atom_site_fract_x
_atom_site_fract_y
_atom_site_fract_z
_atom_site_U_iso_or_equiv
_atom_site_adp_type
_atom_site_occupancy
_atom_site_symmetry_multiplicity
_atom_site_calc_flag
_atom_site_refinement_flags
_atom_site_disorder_assembly
_atom_site_disorder_group
Ni1 Ni 0.24859(2) 0.509057(14) 0.25341(3) 0.02162(8) Uani 1 1 d . . .
O3 O -0.00161(15) 0.66986(9) 0.06540(15) 0.0452(5) Uani 1 1 d . . .
S2 S 0.36433(5) 0.45896(3) 0.41943(5) 0.02952(15) Uani 1 1 d . . .
O2 O 0.49917(14) 0.34696(9) 0.43687(14) 0.0376(4) Uani 1 1 d . . .
S4 S 0.19528(5) 0.58245(3) 0.37292(5) 0.02801(14) Uani 1 1 d . . .
O1 O 0.44671(14) 0.32938(8) 0.19291(14) 0.0368(4) Uani 1 1 d . . .
S1 S 0.29982(5) 0.43566(3) 0.13219(5) 0.02746(14) Uani 1 1 d . . .
O4 O 0.03941(14) 0.68358(8) 0.30870(15) 0.0381(4) Uani 1 1 d . . .
S3 S 0.13408(5) 0.55876(3) 0.08692(5) 0.03239(15) Uani 1 1 d . . .
N2 N 0.87399(16) 0.78266(10) 0.11059(18) 0.0294(5) Uani 1 1 d . . .
O8 O 1.20173(14) 0.92373(9) 0.28260(18) 0.0466(5) Uani 1 1 d . . .
O7 O 1.10815(18) 1.02990(11) 0.2294(3) 0.0620(7) Uani 1 1 d . . .
N1 N 0.61849(16) 0.23633(10) 0.34771(17) 0.0255(4) Uani 1 1 d . . .
C2 C 0.43072(18) 0.38967(12) 0.3694(2) 0.0260(5) Uani 1 1 d . . .
C1 C 0.40027(18) 0.37894(11) 0.2288(2) 0.0250(5) Uani 1 1 d . . .
C18 C 1.1156(2) 0.95702(12) 0.2385(2) 0.0339(6) Uani 1 1 d . . .
C3 C 0.06559(19) 0.62684(12) 0.1352(2) 0.0296(5) Uani 1 1 d . . .
C4 C 0.09159(19) 0.63667(11) 0.2752(2) 0.0270(5) Uani 1 1 d . . .
O6 O 0.39357(17) -0.01130(10) 0.3381(2) 0.0572(6) Uani 1 1 d . . .
C8 C 0.49351(19) 0.09949(12) 0.3404(2) 0.0311(6) Uani 1 1 d . . .
H8A H 0.5519 0.0606 0.3558 0.037 Uiso 1 1 calc R . .
O5 O 0.30047(15) 0.09535(9) 0.2917(2) 0.0529(5) Uani 1 1 d . . .
C15 C 1.00696(19) 0.91811(12) 0.1870(2) 0.0293(5) Uani 1 1 d . . .
H15A H 0.9478 0.9568 0.1663 0.035 Uiso 1 1 calc R . .
C11 C 0.3868(2) 0.06153(13) 0.3225(2) 0.0373(6) Uani 1 1 d . . .
C6 C 0.62950(19) 0.19385(13) 0.4627(2) 0.0315(6) Uani 1 1 d . . .
H6A H 0.6486 0.2289 0.5336 0.038 Uiso 1 1 calc R . .
H6B H 0.6892 0.1566 0.4791 0.038 Uiso 1 1 calc R . .
C10 C 0.5884(2) 0.18534(13) 0.2386(2) 0.0325(6) Uani 1 1 d . . .
H10A H 0.6485 0.1492 0.2489 0.039 Uiso 1 1 calc R . .
H10B H 0.5786 0.2152 0.1632 0.039 Uiso 1 1 calc R . .
C17 C 0.8895(2) 0.83576(13) 0.0177(2) 0.0367(6) Uani 1 1 d . . .
H17A H 0.8301 0.8735 -0.0055 0.044 Uiso 1 1 calc R . .
H17B H 0.8855 0.8077 -0.0578 0.044 Uiso 1 1 calc R . .
C9 C 0.4847(2) 0.14297(13) 0.2234(2) 0.0354(6) Uani 1 1 d . . .
H9A H 0.4693 0.1076 0.1533 0.042 Uiso 1 1 calc R . .
H9B H 0.4230 0.1788 0.2040 0.042 Uiso 1 1 calc R . .
C7 C 0.5243(2) 0.15402(13) 0.4502(2) 0.0326(6) Uani 1 1 d . . .
H7A H 0.4652 0.1913 0.4375 0.039 Uiso 1 1 calc R . .
H7B H 0.5330 0.1260 0.5270 0.039 Uiso 1 1 calc R . .
C13 C 0.8831(2) 0.82290(12) 0.2268(2) 0.0313(6) Uani 1 1 d . . .
H13A H 0.8760 0.7863 0.2881 0.038 Uiso 1 1 calc R . .
H13B H 0.8225 0.8594 0.2097 0.038 Uiso 1 1 calc R . .
C16 C 0.9988(2) 0.87537(13) 0.0689(2) 0.0366(6) Uani 1 1 d . . .
H16A H 1.0067 0.9109 0.0067 0.044 Uiso 1 1 calc R . .
H16B H 1.0586 0.8381 0.0875 0.044 Uiso 1 1 calc R . .
C14 C 0.9909(2) 0.86388(13) 0.2805(2) 0.0331(6) Uani 1 1 d . . .
H14A H 1.0514 0.8270 0.3053 0.040 Uiso 1 1 calc R . .
H14B H 0.9925 0.8919 0.3552 0.040 Uiso 1 1 calc R . .
C12 C 0.7676(2) 0.74226(13) 0.0588(3) 0.0449(7) Uani 1 1 d . . .
H12A H 0.7595 0.7076 0.1211 0.067 Uiso 1 1 calc R . .
H12B H 0.7657 0.7139 -0.0146 0.067 Uiso 1 1 calc R . .
H12C H 0.7077 0.7787 0.0361 0.067 Uiso 1 1 calc R . .
C5 C 0.7192(2) 0.27975(13) 0.3602(3) 0.0429(7) Uani 1 1 d . . .
H5A H 0.7089 0.3073 0.2834 0.064 Uiso 1 1 calc R . .
H5B H 0.7810 0.2452 0.3766 0.064 Uiso 1 1 calc R . .
H5C H 0.7341 0.3154 0.4288 0.064 Uiso 1 1 calc R . .
H2A H 0.926(2) 0.7486(13) 0.129(2) 0.046(8) Uiso 1 1 d . . .
H1A H 0.568(2) 0.2707(13) 0.332(2) 0.045(8) Uiso 1 1 d . . .
H7C H 1.157(2) 1.0460(16) 0.249(3) 0.048(11) Uiso 1 1 d . . .
H6C H 0.333(3) -0.031(2) 0.326(4) 0.124(17) Uiso 1 1 d . . .

loop_
_atom_site_aniso_label
_atom_site_aniso_U_11
_atom_site_aniso_U_22
_atom_site_aniso_U_33
_atom_site_aniso_U_23
_atom_site_aniso_U_13
_atom_site_aniso_U_12
Ni1 0.02182(15) 0.02056(14) 0.02029(15) -0.00013(11) 0.00460(12) 0.00072(12)
O3 0.0550(13) 0.0452(10) 0.0318(10) 0.0063(8) 0.0108(9) 0.0270(9)
S2 0.0305(3) 0.0318(3) 0.0213(3) -0.0016(2) 0.0028(3) 0.0086(3)
O2 0.0398(11) 0.0394(9) 0.0297(10) 0.0031(7) 0.0072(8) 0.0170(8)
S4 0.0301(3) 0.0285(3) 0.0238(3) -0.0020(2) 0.0073(3) 0.0035(2)
O1 0.0468(11) 0.0346(9) 0.0307(10) 0.0011(7) 0.0157(9) 0.0139(8)
S1 0.0326(3) 0.0266(3) 0.0212(3) 0.0000(2) 0.0069(3) 0.0047(2)
O4 0.0474(12) 0.0313(9) 0.0376(11) 0.0009(7) 0.0176(9) 0.0131(8)
S3 0.0362(4) 0.0336(3) 0.0228(3) 0.0004(2) 0.0045(3) 0.0133(3)
N2 0.0243(12) 0.0239(10) 0.0360(12) -0.0042(8) 0.0055(10) 0.0012(9)
O8 0.0275(10) 0.0269(9) 0.0803(14) 0.0061(9) 0.0121(10) -0.0002(8)
O7 0.0330(13) 0.0238(10) 0.120(2) 0.0058(11) 0.0153(14) -0.0017(10)
N1 0.0234(11) 0.0239(10) 0.0294(11) -0.0055(8) 0.0096(9) -0.0002(9)
C2 0.0243(13) 0.0238(11) 0.0299(13) 0.0006(9) 0.0092(11) 0.0009(10)
C1 0.0262(13) 0.0211(11) 0.0281(13) 0.0015(9) 0.0101(11) 0.0001(10)
C18 0.0327(15) 0.0238(12) 0.0458(16) 0.0027(11) 0.0142(13) -0.0018(11)
C3 0.0301(14) 0.0235(12) 0.0327(14) 0.0015(10) 0.0079(11) 0.0035(10)
C4 0.0291(14) 0.0187(11) 0.0336(14) 0.0006(9) 0.0117(11) -0.0016(10)
O6 0.0339(12) 0.0266(10) 0.1033(19) 0.0170(10) 0.0142(12) -0.0006(9)
C8 0.0281(14) 0.0233(12) 0.0452(15) 0.0023(10) 0.0171(12) 0.0030(10)
O5 0.0317(11) 0.0287(9) 0.1000(16) 0.0053(10) 0.0252(11) 0.0022(8)
C15 0.0263(13) 0.0223(11) 0.0386(14) 0.0007(9) 0.0104(11) 0.0026(10)
C11 0.0349(16) 0.0263(13) 0.0511(17) 0.0070(11) 0.0155(13) 0.0001(11)
C6 0.0291(14) 0.0421(14) 0.0208(13) -0.0021(10) 0.0056(11) 0.0061(11)
C10 0.0400(16) 0.0357(13) 0.0267(13) -0.0071(10) 0.0176(12) -0.0074(11)
C17 0.0395(16) 0.0459(15) 0.0243(14) -0.0029(11) 0.0104(12) -0.0011(12)
C9 0.0417(16) 0.0376(13) 0.0261(14) -0.0080(10) 0.0108(12) -0.0132(12)
C7 0.0349(15) 0.0385(13) 0.0261(13) 0.0063(10) 0.0130(12) 0.0055(11)
C13 0.0322(14) 0.0337(13) 0.0302(13) 0.0021(10) 0.0138(12) -0.0017(11)
C16 0.0367(16) 0.0429(14) 0.0337(15) 0.0005(11) 0.0168(13) -0.0036(12)
C14 0.0362(15) 0.0365(13) 0.0242(13) -0.0035(10) 0.0077(12) -0.0089(11)
C12 0.0293(15) 0.0372(14) 0.0612(19) -0.0130(13) 0.0071(14) -0.0093(12)
C5 0.0331(16) 0.0358(14) 0.0611(19) -0.0155(12) 0.0182(14) -0.0117(12)

loop_
_atom_type_symbol
_atom_type_description
_atom_type_scat_dispersion_real
_atom_type_scat_dispersion_imag
_atom_type_scat_source
C C 0.0033 0.0016 'International Tables Vol C Tables 4.2.6.8 and 6.1.1.4'
H H 0.0000 0.0000 'International Tables Vol C Tables 4.2.6.8 and 6.1.1.4'
N N 0.0061 0.0033 'International Tables Vol C Tables 4.2.6.8 and 6.1.1.4'
O O 0.0106 0.0060 'International Tables Vol C Tables 4.2.6.8 and 6.1.1.4'
S S 0.1246 0.1234 'International Tables Vol C Tables 4.2.6.8 and 6.1.1.4'
Ni Ni 0.3393 1.1124 'International Tables Vol C Tables 4.2.6.8 and 6.1.1.4'

loop_
_geom_angle_atom_site_label_1
_geom_angle_atom_site_label_2
_geom_angle_atom_site_label_3
_geom_angle
_geom_angle_site_symmetry_1
_geom_angle_site_symmetry_3
_geom_angle_publ_flag
S3 Ni1 S2 179.50(3) . . ?
S3 Ni1 S4 92.42(2) . . ?
S2 Ni1 S4 88.03(2) . . ?
S3 Ni1 S1 86.97(2) . . ?
S2 Ni1 S1 92.58(2) . . ?
S4 Ni1 S1 179.28(3) . . ?
C2 S2 Ni1 105.98(8) . . ?
C4 S4 Ni1 105.81(8) . . ?
C1 S1 Ni1 105.72(8) . . ?
C3 S3 Ni1 106.13(8) . . ?
C13 N2 C12 111.3(2) . . ?
C13 N2 C17 110.72(17) . . ?
C12 N2 C17 110.98(19) . . ?
C5 N1 C10 111.22(19) . . ?
C5 N1 C6 111.69(19) . . ?
C10 N1 C6 111.01(17) . . ?
O2 C2 C1 117.10(19) . . ?
O2 C2 S2 125.04(18) . . ?
C1 C2 S2 117.84(16) . . ?
O1 C1 C2 118.01(19) . . ?
O1 C1 S1 124.10(18) . . ?
C2 C1 S1 117.86(16) . . ?
O8 C18 O7 123.5(2) . . ?
O8 C18 C15 123.3(2) . . ?
O7 C18 C15 113.2(2) . . ?
O3 C3 C4 117.5(2) . . ?
O3 C3 S3 124.26(19) . . ?
C4 C3 S3 118.22(16) . . ?
O4 C4 C3 117.8(2) . . ?
O4 C4 S4 124.91(19) . . ?
C3 C4 S4 117.27(16) . . ?
C11 C8 C9 109.1(2) . . ?
C11 C8 C7 111.3(2) . . ?
C9 C8 C7 109.09(17) . . ?
C18 C15 C14 110.97(19) . . ?
C18 C15 C16 110.1(2) . . ?
C14 C15 C16 109.46(18) . . ?
O5 C11 O6 122.8(2) . . ?
O5 C11 C8 122.7(2) . . ?
O6 C11 C8 114.4(2) . . ?
N1 C6 C7 110.58(18) . . ?
N1 C10 C9 111.42(19) . . ?
N2 C17 C16 111.04(19) . . ?
C10 C9 C8 111.3(2) . . ?
C6 C7 C8 110.2(2) . . ?
N2 C13 C14 111.8(2) . . ?
C17 C16 C15 110.0(2) . . ?
C13 C14 C15 110.79(19) . . ?

loop_
_geom_bond_atom_site_label_1
_geom_bond_atom_site_label_2
_geom_bond_distance
_geom_bond_site_symmetry_2
_geom_bond_publ_flag
Ni1 S3 2.1709(6) . ?
Ni1 S2 2.1764(6) . ?
Ni1 S4 2.1840(6) . ?
Ni1 S1 2.1841(6) . ?
O3 C3 1.230(3) . ?
S2 C2 1.720(2) . ?
O2 C2 1.224(2) . ?
S4 C4 1.725(2) . ?
O1 C1 1.222(2) . ?
S1 C1 1.722(2) . ?
O4 C4 1.224(3) . ?
S3 C3 1.712(2) . ?
N2 C13 1.489(3) . ?
N2 C12 1.493(3) . ?
N2 C17 1.497(3) . ?
O8 C18 1.216(3) . ?
O7 C18 1.303(3) . ?
N1 C5 1.490(3) . ?
N1 C10 1.490(3) . ?
N1 C6 1.491(3) . ?
C2 C1 1.544(3) . ?
C18 C15 1.503(3) . ?
C3 C4 1.542(3) . ?
O6 C11 1.308(3) . ?
C8 C11 1.498(3) . ?
C8 C9 1.526(3) . ?
C8 C7 1.535(3) . ?
O5 C11 1.217(3) . ?
C15 C14 1.517(3) . ?
C15 C16 1.532(3) . ?
C6 C7 1.508(3) . ?
C10 C9 1.508(3) . ?
C17 C16 1.516(3) . ?
C13 C14 1.515(3) . ?
